data_4131907
loop_
_publ_author_name
'Pangia, Thomas M.'
'Davies, Casey G.'
'Prendergast, Joshua R.'
'Gordon, Jesse B.'
'Siegler, Maxime A.'
'Jameson, Guy N. L.'
'Goldberg, David P.'

_publ_section_title
;
 Observation of Radical Rebound in a Mononuclear Nonheme Iron Model
 Complex.
;
_journal_issue 12
_journal_name_full 'Journal of the American Chemical Society'
_journal_page_first 4191
_journal_page_last 4194
_journal_paper_doi 10.1021/jacs.7b12707
_journal_volume 140
_journal_year 2018
_chemical_formula_moiety 'C37 H32 Fe N4 O2, Cl O4, 0.381(C4 H10 O), O'
_chemical_formula_sum 'C38.52 H35.81 Cl Fe N4 O7.38'
_chemical_formula_weight 764.13
_space_group_crystal_system triclinic
_space_group_IT_number 2
_space_group_name_Hall '-P 1'
_space_group_name_H-M_alt 'P -1'
_atom_sites_solution_hydrogens geom
_atom_sites_solution_primary direct
_atom_sites_solution_secondary difmap
_audit_creation_method SHELXL-2013
_cell_angle_alpha 98.834(3)
_cell_angle_beta 106.858(3)
_cell_angle_gamma 104.372(3)
_cell_formula_units_Z 2
_cell_length_a 10.0679(4)
_cell_length_b 12.6568(4)
_cell_length_c 15.6766(5)
_cell_measurement_reflns_used 11367
_cell_measurement_temperature 110(2)
_cell_measurement_theta_max 71.88
_cell_measurement_theta_min 3.02
_cell_volume 1796.31(12)
_computing_cell_refinement
;
CrysAlisPro, Agilent Technologies,
Version 1.171.36.32 (release 02-08-2013 CrysAlis171 .NET)
(compiled Aug  2 2013,16:46:58)
;
_computing_data_collection
;
CrysAlisPro, Agilent Technologies,
Version 1.171.36.32 (release 02-08-2013 CrysAlis171 .NET)
(compiled Aug  2 2013,16:46:58)
;
_computing_data_reduction
;
CrysAlisPro, Agilent Technologies,
Version 1.171.36.32 (release 02-08-2013 CrysAlis171 .NET)
(compiled Aug  2 2013,16:46:58)
;
_computing_molecular_graphics 'SHELXTL v6.10 (Sheldrick, 2008)'
_computing_publication_material 'SHELXTL v6.10 (Sheldrick, 2008)'
_computing_structure_refinement 'SHELXL-2013 (Sheldrick, 2013)'
_computing_structure_solution 'SHELXS-2013 (Sheldrick, 2013)'
_diffrn_ambient_temperature 110(2)
_diffrn_measured_fraction_theta_full 1.000
_diffrn_measured_fraction_theta_max 1.000
_diffrn_measurement_device_type 'SuperNova, Dual, Cu at zero, Atlas'
_diffrn_measurement_method '\w scans'
_diffrn_radiation_monochromator mirror
_diffrn_radiation_source 'SuperNova (Cu) X-ray Source'
_diffrn_radiation_type CuK\a
_diffrn_radiation_wavelength 1.54178
_diffrn_reflns_av_R_equivalents 0.0255
_diffrn_reflns_av_unetI/netI 0.0238
_diffrn_reflns_Laue_measured_fraction_full 1.000
_diffrn_reflns_Laue_measured_fraction_max 1.000
_diffrn_reflns_limit_h_max 11
_diffrn_reflns_limit_h_min -12
_diffrn_reflns_limit_k_max 15
_diffrn_reflns_limit_k_min -14
_diffrn_reflns_limit_l_max 19
_diffrn_reflns_limit_l_min -19
_diffrn_reflns_number 23559
_diffrn_reflns_point_group_measured_fraction_full 1.000
_diffrn_reflns_point_group_measured_fraction_max 1.000
_diffrn_reflns_theta_full 67.679
_diffrn_reflns_theta_max 71.900
_diffrn_reflns_theta_min 3.037
_exptl_absorpt_coefficient_mu 4.527
_exptl_absorpt_correction_T_max 0.816
_exptl_absorpt_correction_T_min 0.383
_exptl_absorpt_correction_type analytical
_exptl_absorpt_process_details
;
CrysAlisPro, Agilent Technologies,
Version 1.171.36.32 (release 02-08-2013 CrysAlis171 .NET)
(compiled Aug  2 2013,16:46:58)
Analytical numeric absorption correction using a multifaceted crystal
			model based on expressions derived by R.C. Clark & J.S. Reid.
(Clark, R. C. & Reid, J. S. (1995). Acta Cryst. A51, 887-897)
;
_exptl_crystal_colour black
_exptl_crystal_density_diffrn 1.413
_exptl_crystal_description rod
_exptl_crystal_F_000 794
_exptl_crystal_size_max 0.32
_exptl_crystal_size_mid 0.09
_exptl_crystal_size_min 0.05
_refine_diff_density_max 0.902
_refine_diff_density_min -0.494
_refine_diff_density_rms 0.062
_refine_ls_extinction_method none
_refine_ls_goodness_of_fit_ref 1.026
_refine_ls_hydrogen_treatment constr
_refine_ls_matrix_type full
_refine_ls_number_parameters 591
_refine_ls_number_reflns 7075
_refine_ls_number_restraints 426
_refine_ls_restrained_S_all 1.134
_refine_ls_R_factor_all 0.0555
_refine_ls_R_factor_gt 0.0504
_refine_ls_shift/su_max 0.001
_refine_ls_shift/su_mean 0.000
_refine_ls_structure_factor_coef Fsqd
_refine_ls_weighting_details
;
 w=1/[\s^2^(Fo^2^)+(0.0887P)^2^+1.1025P]
 where P=(Fo^2^+2Fc^2^)/3
;
_refine_ls_weighting_scheme calc
_refine_ls_wR_factor_gt 0.1410
_refine_ls_wR_factor_ref 0.1461
_reflns_Friedel_coverage 0.000
_reflns_number_gt 6418
_reflns_number_total 7075
_reflns_threshold_expression 'I > 2\s(I)'
_cod_data_source_file ja7b12707_si_002.cif
_cod_data_source_block 2
_cod_original_cell_volume 1796.30(11)
_cod_database_code 4131907
_shelx_space_group_comment
;
The symmetry employed for this shelxl refinement is uniquely defined
by the following loop, which should always be used as a source of
symmetry information in preference to the above space-group names.
They are only intended as comments.
;
_shelxl_version_number 2013-2

loop_
_space_group_symop_operation_xyz
'x, y, z'
'-x, -y, -z'

loop_
_atom_site_label
_atom_site_type_symbol
_atom_site_fract_x
_atom_site_fract_y
_atom_site_fract_z
_atom_site_U_iso_or_equiv
_atom_site_adp_type
_atom_site_occupancy
_atom_site_site_symmetry_order
_atom_site_calc_flag
_atom_site_refinement_flags_posn
_atom_site_refinement_flags_adp
_atom_site_refinement_flags_occupancy
_atom_site_disorder_assembly
_atom_site_disorder_group
Fe1 Fe 0.13873(4) 0.26530(3) 0.70807(3) 0.03356(13) Uani 1 1 d . . . . .
C1 C -0.1227(3) 0.4885(2) 0.81672(19) 0.0435(6) Uani 1 1 d . . . . .
H1 H -0.2165 0.4390 0.8074 0.052 Uiso 1 1 calc R U . . .
C2 C -0.1093(3) 0.5960(3) 0.8028(2) 0.0506(7) Uani 1 1 d . . . . .
H2 H -0.1936 0.6194 0.7836 0.061 Uiso 1 1 calc R U . . .
C3 C 0.0273(4) 0.6688(2) 0.8171(2) 0.0493(7) Uani 1 1 d . . . . .
H3 H 0.0371 0.7426 0.8082 0.059 Uiso 1 1 calc R U . . .
C4 C 0.1491(3) 0.6337(2) 0.84424(19) 0.0473(7) Uani 1 1 d . . . . .
H4 H 0.2427 0.6835 0.8538 0.057 Uiso 1 1 calc R U . . .
C5 C 0.1359(3) 0.5263(2) 0.85760(17) 0.0402(6) Uani 1 1 d . . . . .
H5 H 0.2205 0.5032 0.8760 0.048 Uiso 1 1 calc R U . . .
C6 C -0.0001(3) 0.4522(2) 0.84427(16) 0.0364(5) Uani 1 1 d . . . . .
C7 C -0.0150(3) 0.3404(2) 0.86553(16) 0.0355(5) Uani 1 1 d . . . . .
C8 C -0.0857(3) 0.3136(3) 0.92753(18) 0.0438(6) Uani 1 1 d . . . . .
H8 H -0.1256 0.3656 0.9534 0.053 Uiso 1 1 calc R U . . .
C9 C -0.0980(3) 0.2120(3) 0.95151(19) 0.0489(7) Uani 1 1 d . . . . .
H9 H -0.1457 0.1935 0.9938 0.059 Uiso 1 1 calc R U . . .
C10 C -0.0395(3) 0.1377(3) 0.91271(19) 0.0452(6) Uani 1 1 d . . . . .
H10 H -0.0460 0.0672 0.9278 0.054 Uiso 1 1 calc R U . . .
C11 C 0.0287(3) 0.1684(2) 0.85134(17) 0.0358(5) Uani 1 1 d . . . . .
C12 C 0.0817(3) 0.0866(2) 0.79959(18) 0.0369(5) Uani 1 1 d . . . . .
H12 H 0.0990 0.0272 0.8329 0.044 Uiso 1 1 calc R U . . .
C13 C -0.0386(3) 0.0358(2) 0.70708(18) 0.0363(5) Uani 1 1 d . . . . .
C14 C -0.1436(3) -0.0660(2) 0.6912(2) 0.0418(6) Uani 1 1 d . . . . .
H14 H -0.1355 -0.1103 0.7351 0.050 Uiso 1 1 calc R U . . .
C15 C -0.2605(3) -0.1013(2) 0.6097(2) 0.0461(6) Uani 1 1 d . . . . .
H15 H -0.3352 -0.1704 0.5968 0.055 Uiso 1 1 calc R U . . .
C16 C -0.2677(3) -0.0356(2) 0.54750(19) 0.0432(6) Uani 1 1 d . . . . .
H16 H -0.3479 -0.0593 0.4914 0.052 Uiso 1 1 calc R U . . .
C17 C -0.1576(3) 0.0658(2) 0.56623(17) 0.0373(5) Uani 1 1 d . . . . .
C18 C -0.1666(3) 0.1320(2) 0.49608(17) 0.0394(6) Uani 1 1 d . . . . .
C19 C -0.3016(3) 0.1425(3) 0.44812(19) 0.0465(6) Uani 1 1 d . . . . .
H19 H -0.3845 0.1115 0.4641 0.056 Uiso 1 1 calc R U . . .
C20 C -0.3158(4) 0.1970(3) 0.3782(2) 0.0544(8) Uani 1 1 d . . . . .
H20 H -0.4083 0.2032 0.3461 0.065 Uiso 1 1 calc R U . . .
C21 C -0.1959(4) 0.2428(3) 0.3543(2) 0.0540(7) Uani 1 1 d . . . . .
H21 H -0.2057 0.2809 0.3062 0.065 Uiso 1 1 calc R U . . .
C22 C -0.0614(3) 0.2328(3) 0.4009(2) 0.0488(7) Uani 1 1 d . . . . .
H22 H 0.0208 0.2639 0.3843 0.059 Uiso 1 1 calc R U . . .
C23 C -0.0456(3) 0.1778(2) 0.47151(18) 0.0423(6) Uani 1 1 d . . . . .
H23 H 0.0470 0.1713 0.5030 0.051 Uiso 1 1 calc R U . . .
C24 C 0.3344(3) 0.2094(2) 0.87519(18) 0.0395(6) Uani 1 1 d . . . . .
H24A H 0.4033 0.1656 0.8903 0.047 Uiso 1 1 calc R U . . .
H24B H 0.2915 0.2164 0.9244 0.047 Uiso 1 1 calc R U . . .
C25 C 0.4156(3) 0.3245(2) 0.87130(18) 0.0378(5) Uani 1 1 d . . . . .
C26 C 0.5574(3) 0.3807(3) 0.9314(2) 0.0477(6) Uani 1 1 d . . . . .
H26 H 0.6059 0.3466 0.9754 0.057 Uiso 1 1 calc R U . . .
C27 C 0.6259(4) 0.4868(3) 0.9256(2) 0.0554(8) Uani 1 1 d . . . . .
H27 H 0.7222 0.5272 0.9662 0.066 Uiso 1 1 calc R U . . .
C28 C 0.5536(4) 0.5337(3) 0.8604(2) 0.0548(8) Uani 1 1 d . . . . .
H28 H 0.5998 0.6062 0.8549 0.066 Uiso 1 1 calc R U . . .
C29 C 0.4131(3) 0.4737(2) 0.8032(2) 0.0459(6) Uani 1 1 d . . . . .
H29 H 0.3637 0.5060 0.7579 0.055 Uiso 1 1 calc R U . . .
C30 C 0.2684(3) 0.0720(2) 0.7302(2) 0.0397(6) Uani 1 1 d . . . . .
H30A H 0.1873 0.0291 0.6725 0.048 Uiso 1 1 calc R U . . .
H30B H 0.2973 0.0174 0.7649 0.048 Uiso 1 1 calc R U . . .
C31 C 0.3958(3) 0.1355(2) 0.70743(19) 0.0402(6) Uani 1 1 d . . . . .
C32 C 0.5271(3) 0.1098(2) 0.7307(2) 0.0469(7) Uani 1 1 d . . . . .
H32 H 0.5386 0.0553 0.7653 0.056 Uiso 1 1 calc R U . . .
C33 C 0.6404(3) 0.1629(3) 0.7038(2) 0.0524(8) Uani 1 1 d . . . . .
H33 H 0.7285 0.1439 0.7189 0.063 Uiso 1 1 calc R U . . .
C34 C 0.6247(3) 0.2434(3) 0.6552(2) 0.0530(8) Uani 1 1 d . . . . .
H34 H 0.7028 0.2802 0.6372 0.064 Uiso 1 1 calc R U . . .
C35 C 0.4970(3) 0.2714(2) 0.6322(2) 0.0472(7) Uani 1 1 d . . . . .
H35 H 0.4884 0.3279 0.5993 0.057 Uiso 1 1 calc R U . . .
C36 C 0.3795(3) 0.2167(2) 0.65735(18) 0.0391(6) Uani 1 1 d . . . . .
C37 C -0.0157(4) 0.4250(3) 0.6145(2) 0.0600(8) Uani 1 1 d . . . . .
H37A H 0.0530 0.4813 0.5985 0.090 Uiso 1 1 calc R U . . .
H37B H -0.0597 0.4630 0.6529 0.090 Uiso 1 1 calc R U . . .
H37C H -0.0925 0.3757 0.5583 0.090 Uiso 1 1 calc R U . . .
N1 N 0.0417(2) 0.26739(18) 0.82693(13) 0.0330(4) Uani 1 1 d . . . . .
N2 N -0.0439(2) 0.10195(18) 0.64700(14) 0.0342(4) Uani 1 1 d . . . . .
N3 N 0.2166(2) 0.14886(18) 0.78600(15) 0.0354(4) Uani 1 1 d . . . . .
N4 N 0.3436(2) 0.37115(18) 0.80950(15) 0.0381(5) Uani 1 1 d . . . . .
O1 O 0.2533(2) 0.24055(16) 0.63195(13) 0.0410(4) Uani 1 1 d . . . . .
O2 O 0.0563(2) 0.36293(18) 0.66147(13) 0.0503(5) Uani 1 1 d . . . . .
Cl1 Cl 0.3598(5) 0.1610(4) 0.1299(4) 0.0690(11) Uani 0.465(3) 1 d D U P A 1
O3 O 0.3347(10) 0.0487(6) 0.1315(8) 0.111(3) Uani 0.465(3) 1 d D U P A 1
O4 O 0.2454(8) 0.1853(8) 0.0722(6) 0.101(3) Uani 0.465(3) 1 d D U P A 1
O5 O 0.3754(10) 0.2286(6) 0.2211(4) 0.087(2) Uani 0.465(3) 1 d D U P A 1
O6 O 0.4944(9) 0.2109(9) 0.1190(8) 0.086(3) Uani 0.465(3) 1 d D U P A 1
Cl1' Cl 0.2765(8) 0.1448(5) 0.1175(5) 0.104(2) Uani 0.231(2) 1 d D U P B 2
O3' O 0.3557(13) 0.0983(13) 0.1863(8) 0.076(3) Uani 0.231(2) 1 d D U P B 2
O4' O 0.2515(13) 0.0555(9) 0.0285(7) 0.069(3) Uani 0.231(2) 1 d D U P B 2
O5' O 0.3156(19) 0.2311(12) 0.0762(11) 0.118(4) Uani 0.231(2) 1 d D U P B 2
O6' O 0.1299(12) 0.1325(10) 0.1176(8) 0.079(3) Uani 0.231(2) 1 d D U P B 2
Cl1C Cl 0.3906(8) 0.1370(6) 0.1200(5) 0.0660(14) Uani 0.304(3) 1 d D U P C 3
O3C O 0.4389(15) 0.0417(8) 0.1181(10) 0.106(3) Uani 0.304(3) 1 d D U P C 3
O4C O 0.2494(12) 0.1166(13) 0.0486(10) 0.098(3) Uani 0.304(3) 1 d D U P C 3
O5C O 0.3681(17) 0.1766(13) 0.2023(10) 0.102(4) Uani 0.304(3) 1 d D U P C 3
O6C O 0.4779(15) 0.2220(12) 0.0924(8) 0.066(3) Uani 0.304(3) 1 d D U P C 3
O1W O 0.2718(6) -0.0667(4) 0.9128(4) 0.116(2) Uani 0.769(7) 1 d . . P D 1
O1W' O 0.373(2) -0.0738(13) 0.9290(13) 0.116(2) Uani 0.231(7) 1 d . . P D 2
C1S C 0.310(3) 0.501(3) 0.548(2) 0.101(3) Uani 0.381(4) 1 d D U P E -1
H1S1 H 0.2766 0.4402 0.5767 0.151 Uiso 0.381(4) 1 calc R U P E -1
H1S2 H 0.2325 0.5352 0.5286 0.151 Uiso 0.381(4) 1 calc R U P E -1
H1S3 H 0.3975 0.5575 0.5928 0.151 Uiso 0.381(4) 1 calc R U P E -1
C2S C 0.3450(13) 0.4514(10) 0.4635(9) 0.081(3) Uani 0.381(4) 1 d D U P E -1
H2S1 H 0.3085 0.3682 0.4464 0.098 Uiso 0.381(4) 1 calc R U P E -1
H2S2 H 0.3034 0.4802 0.4099 0.098 Uiso 0.381(4) 1 calc R U P E -1
O1S O 0.500(3) 0.492(3) 0.497(3) 0.077(3) Uani 0.381(4) 1 d D U P E -1
C3S C 0.5516(12) 0.4487(8) 0.4301(8) 0.071(2) Uani 0.381(4) 1 d D U P E -1
H3S1 H 0.5051 0.4629 0.3698 0.085 Uiso 0.381(4) 1 calc R U P E -1
H3S2 H 0.5366 0.3671 0.4230 0.085 Uiso 0.381(4) 1 calc R U P E -1
C4S C 0.717(2) 0.519(3) 0.473(2) 0.101(3) Uani 0.381(4) 1 d D U P E -1
H4S1 H 0.7280 0.5989 0.4805 0.151 Uiso 0.381(4) 1 calc R U P E -1
H4S2 H 0.7689 0.4964 0.4326 0.151 Uiso 0.381(4) 1 calc R U P E -1
H4S3 H 0.7591 0.5042 0.5333 0.151 Uiso 0.381(4) 1 calc R U P E -1

loop_
_atom_site_aniso_label
_atom_site_aniso_U_11
_atom_site_aniso_U_22
_atom_site_aniso_U_33
_atom_site_aniso_U_23
_atom_site_aniso_U_13
_atom_site_aniso_U_12
Fe1 0.0332(2) 0.0415(2) 0.0317(2) 0.00906(15) 0.01657(15) 0.01483(16)
C1 0.0387(13) 0.0484(15) 0.0394(14) 0.0023(11) 0.0143(11) 0.0104(11)
C2 0.0509(16) 0.0540(16) 0.0472(16) 0.0071(13) 0.0168(13) 0.0199(13)
C3 0.0648(19) 0.0416(14) 0.0411(15) 0.0024(11) 0.0240(13) 0.0134(13)
C4 0.0485(16) 0.0462(15) 0.0395(14) -0.0029(11) 0.0216(12) 0.0018(12)
C5 0.0381(13) 0.0452(14) 0.0330(12) -0.0035(10) 0.0162(10) 0.0088(11)
C6 0.0367(12) 0.0430(13) 0.0248(11) -0.0029(9) 0.0126(9) 0.0087(10)
C7 0.0313(12) 0.0459(13) 0.0257(11) 0.0018(9) 0.0107(9) 0.0092(10)
C8 0.0439(14) 0.0561(16) 0.0322(12) 0.0023(11) 0.0201(11) 0.0135(12)
C9 0.0520(16) 0.0669(18) 0.0322(13) 0.0133(12) 0.0234(12) 0.0145(14)
C10 0.0462(15) 0.0583(16) 0.0359(13) 0.0170(12) 0.0191(12) 0.0150(13)
C11 0.0294(11) 0.0476(14) 0.0297(11) 0.0098(10) 0.0102(9) 0.0107(10)
C12 0.0303(12) 0.0439(13) 0.0405(13) 0.0150(11) 0.0159(10) 0.0113(10)
C13 0.0294(11) 0.0433(13) 0.0391(13) 0.0057(10) 0.0181(10) 0.0111(10)
C14 0.0370(13) 0.0428(14) 0.0498(15) 0.0076(11) 0.0244(12) 0.0106(11)
C15 0.0348(13) 0.0489(15) 0.0528(16) 0.0009(12) 0.0236(12) 0.0066(11)
C16 0.0323(12) 0.0542(15) 0.0370(13) -0.0037(11) 0.0160(10) 0.0073(11)
C17 0.0290(11) 0.0502(14) 0.0340(12) 0.0003(10) 0.0175(10) 0.0126(10)
C18 0.0367(13) 0.0502(14) 0.0299(12) -0.0001(10) 0.0132(10) 0.0148(11)
C19 0.0374(13) 0.0644(18) 0.0364(13) 0.0014(12) 0.0144(11) 0.0182(13)
C20 0.0512(17) 0.075(2) 0.0369(14) 0.0069(14) 0.0104(13) 0.0292(15)
C21 0.066(2) 0.0640(19) 0.0351(14) 0.0103(13) 0.0185(13) 0.0254(16)
C22 0.0541(17) 0.0582(17) 0.0392(14) 0.0095(12) 0.0246(13) 0.0176(14)
C23 0.0398(13) 0.0550(15) 0.0349(13) 0.0047(11) 0.0184(11) 0.0166(12)
C24 0.0310(12) 0.0457(14) 0.0402(13) 0.0118(11) 0.0102(10) 0.0109(10)
C25 0.0339(12) 0.0438(13) 0.0373(13) 0.0059(10) 0.0169(10) 0.0119(10)
C26 0.0388(14) 0.0503(15) 0.0458(15) 0.0021(12) 0.0144(12) 0.0057(12)
C27 0.0462(16) 0.0579(18) 0.0517(17) -0.0004(14) 0.0194(14) 0.0036(14)
C28 0.0537(17) 0.0426(15) 0.067(2) 0.0017(14) 0.0360(16) 0.0015(13)
C29 0.0515(16) 0.0464(15) 0.0537(16) 0.0149(12) 0.0336(13) 0.0190(12)
C30 0.0315(12) 0.0401(13) 0.0497(15) 0.0082(11) 0.0168(11) 0.0132(10)
C31 0.0307(12) 0.0396(13) 0.0475(15) -0.0011(11) 0.0172(11) 0.0087(10)
C32 0.0338(13) 0.0455(14) 0.0568(17) -0.0022(12) 0.0161(12) 0.0125(11)
C33 0.0290(13) 0.0540(17) 0.0631(18) -0.0131(14) 0.0169(12) 0.0092(12)
C34 0.0367(14) 0.0519(16) 0.0601(18) -0.0131(14) 0.0274(13) -0.0005(12)
C35 0.0465(15) 0.0439(14) 0.0467(15) -0.0054(12) 0.0271(13) 0.0029(12)
C36 0.0331(12) 0.0409(13) 0.0416(13) -0.0025(11) 0.0197(10) 0.0079(10)
C37 0.081(2) 0.0512(17) 0.0432(16) 0.0121(13) 0.0104(15) 0.0246(16)
N1 0.0270(9) 0.0437(11) 0.0261(9) 0.0056(8) 0.0096(8) 0.0085(8)
N2 0.0283(10) 0.0435(11) 0.0333(10) 0.0042(8) 0.0162(8) 0.0119(8)
N3 0.0278(10) 0.0421(11) 0.0382(11) 0.0095(9) 0.0140(8) 0.0112(8)
N4 0.0356(11) 0.0418(11) 0.0419(11) 0.0083(9) 0.0216(9) 0.0117(9)
O1 0.0406(10) 0.0490(10) 0.0399(10) 0.0092(8) 0.0214(8) 0.0169(8)
O2 0.0669(13) 0.0543(11) 0.0343(10) 0.0074(8) 0.0145(9) 0.0321(10)
Cl1 0.060(2) 0.0626(18) 0.088(2) 0.0511(16) 0.0215(16) 0.0091(14)
O3 0.107(5) 0.053(3) 0.160(6) 0.051(4) 0.035(5) 0.001(4)
O4 0.068(4) 0.081(4) 0.101(5) 0.022(4) -0.032(4) 0.006(4)
O5 0.106(5) 0.067(4) 0.056(3) 0.029(3) 0.002(3) -0.006(4)
O6 0.058(4) 0.074(4) 0.128(7) 0.050(5) 0.030(5) 0.007(3)
Cl1' 0.091(3) 0.070(3) 0.105(3) 0.048(2) -0.004(3) -0.025(3)
O3' 0.070(5) 0.071(6) 0.066(5) 0.046(5) 0.004(5) -0.007(5)
O4' 0.063(5) 0.057(5) 0.080(6) 0.035(5) 0.019(4) 0.001(5)
O5' 0.106(7) 0.108(7) 0.098(7) 0.026(6) 0.014(6) -0.017(6)
O6' 0.098(7) 0.076(6) 0.072(6) 0.026(5) 0.021(6) 0.049(6)
Cl1C 0.061(3) 0.077(3) 0.0586(18) 0.0373(19) 0.0167(17) 0.011(2)
O3C 0.105(7) 0.080(6) 0.135(7) 0.062(5) 0.033(6) 0.020(5)
O4C 0.085(5) 0.091(6) 0.091(6) 0.069(5) -0.003(5) -0.008(6)
O5C 0.091(6) 0.084(7) 0.105(7) 0.038(7) 0.027(5) -0.021(6)
O6C 0.073(6) 0.051(5) 0.057(5) 0.027(4) 0.004(4) 0.001(4)
O1W 0.097(4) 0.087(3) 0.118(3) 0.060(2) -0.014(3) -0.012(3)
O1W' 0.097(4) 0.087(3) 0.118(3) 0.060(2) -0.014(3) -0.012(3)
C1S 0.091(6) 0.111(10) 0.120(9) 0.039(6) 0.060(7) 0.032(6)
C2S 0.075(4) 0.078(6) 0.101(6) 0.032(5) 0.035(4) 0.028(4)
O1S 0.082(3) 0.067(8) 0.095(5) 0.022(4) 0.043(3) 0.029(4)
C3S 0.096(5) 0.049(4) 0.096(6) 0.030(4) 0.055(5) 0.037(4)
C4S 0.091(6) 0.111(10) 0.120(9) 0.039(6) 0.060(7) 0.032(6)

loop_
_atom_type_symbol
_atom_type_description
_atom_type_scat_dispersion_real
_atom_type_scat_dispersion_imag
_atom_type_scat_source
C C 0.0181 0.0091 'International Tables Vol C Tables 4.2.6.8 and 6.1.1.4'
H H 0.0000 0.0000 'International Tables Vol C Tables 4.2.6.8 and 6.1.1.4'
N N 0.0311 0.0180 'International Tables Vol C Tables 4.2.6.8 and 6.1.1.4'
O O 0.0492 0.0322 'International Tables Vol C Tables 4.2.6.8 and 6.1.1.4'
Cl Cl 0.3639 0.7018 'International Tables Vol C Tables 4.2.6.8 and 6.1.1.4'
Fe Fe -1.1336 3.1974 'International Tables Vol C Tables 4.2.6.8 and 6.1.1.4'

loop_
_geom_angle_atom_site_label_1
_geom_angle_atom_site_label_2
_geom_angle_atom_site_label_3
_geom_angle
O2 Fe1 O1 102.48(9)
O2 Fe1 N4 103.63(9)
O1 Fe1 N4 85.26(8)
O2 Fe1 N3 168.08(9)
O1 Fe1 N3 89.43(8)
N4 Fe1 N3 76.67(8)
O2 Fe1 N2 102.39(9)
O1 Fe1 N2 98.27(8)
N4 Fe1 N2 152.30(8)
N3 Fe1 N2 75.91(8)
O2 Fe1 N1 94.40(9)
O1 Fe1 N1 162.73(8)
N4 Fe1 N1 87.28(7)
N3 Fe1 N1 73.69(8)
N2 Fe1 N1 81.41(7)
C2 C1 C6 120.9(3)
C2 C1 H1 119.6
C6 C1 H1 119.6
C3 C2 C1 119.8(3)
C3 C2 H2 120.1
C1 C2 H2 120.1
C4 C3 C2 119.7(3)
C4 C3 H3 120.2
C2 C3 H3 120.2
C3 C4 C5 120.6(3)
C3 C4 H4 119.7
C5 C4 H4 119.7
C4 C5 C6 120.6(3)
C4 C5 H5 119.7
C6 C5 H5 119.7
C5 C6 C1 118.4(3)
C5 C6 C7 121.3(2)
C1 C6 C7 120.1(2)
N1 C7 C8 121.1(3)
N1 C7 C6 120.5(2)
C8 C7 C6 118.4(2)
C9 C8 C7 120.4(3)
C9 C8 H8 119.8
C7 C8 H8 119.8
C8 C9 C10 118.6(3)
C8 C9 H9 120.7
C10 C9 H9 120.7
C9 C10 C11 118.5(3)
C9 C10 H10 120.8
C11 C10 H10 120.8
N1 C11 C10 123.7(2)
N1 C11 C12 115.0(2)
C10 C11 C12 121.0(2)
N3 C12 C11 109.3(2)
N3 C12 C13 109.2(2)
C11 C12 C13 105.1(2)
N3 C12 H12 111.0
C11 C12 H12 111.0
C13 C12 H12 111.0
N2 C13 C14 123.5(2)
N2 C13 C12 115.4(2)
C14 C13 C12 120.7(2)
C15 C14 C13 118.0(3)
C15 C14 H14 121.0
C13 C14 H14 121.0
C16 C15 C14 119.4(3)
C16 C15 H15 120.3
C14 C15 H15 120.3
C15 C16 C17 120.4(3)
C15 C16 H16 119.8
C17 C16 H16 119.8
N2 C17 C16 120.5(3)
N2 C17 C18 120.8(2)
C16 C17 C18 118.7(2)
C19 C18 C23 118.9(3)
C19 C18 C17 119.3(2)
C23 C18 C17 121.6(2)
C20 C19 C18 120.9(3)
C20 C19 H19 119.6
C18 C19 H19 119.6
C19 C20 C21 120.2(3)
C19 C20 H20 119.9
C21 C20 H20 119.9
C20 C21 C22 119.7(3)
C20 C21 H21 120.2
C22 C21 H21 120.2
C21 C22 C23 120.7(3)
C21 C22 H22 119.7
C23 C22 H22 119.7
C22 C23 C18 119.7(3)
C22 C23 H23 120.2
C18 C23 H23 120.2
N3 C24 C25 111.0(2)
N3 C24 H24A 109.4
C25 C24 H24A 109.4
N3 C24 H24B 109.4
C25 C24 H24B 109.4
H24A C24 H24B 108.0
N4 C25 C26 122.0(3)
N4 C25 C24 116.8(2)
C26 C25 C24 121.2(3)
C27 C26 C25 118.7(3)
C27 C26 H26 120.7
C25 C26 H26 120.7
C28 C27 C26 119.4(3)
C28 C27 H27 120.3
C26 C27 H27 120.3
C27 C28 C29 119.0(3)
C27 C28 H28 120.5
C29 C28 H28 120.5
N4 C29 C28 122.2(3)
N4 C29 H29 118.9
C28 C29 H29 118.9
N3 C30 C31 111.9(2)
N3 C30 H30A 109.2
C31 C30 H30A 109.2
N3 C30 H30B 109.2
C31 C30 H30B 109.2
H30A C30 H30B 107.9
C32 C31 C36 119.6(3)
C32 C31 C30 121.0(3)
C36 C31 C30 119.3(2)
C33 C32 C31 120.8(3)
C33 C32 H32 119.6
C31 C32 H32 119.6
C34 C33 C32 119.6(3)
C34 C33 H33 120.2
C32 C33 H33 120.2
C33 C34 C35 120.9(3)
C33 C34 H34 119.5
C35 C34 H34 119.5
C34 C35 C36 120.2(3)
C34 C35 H35 119.9
C36 C35 H35 119.9
O1 C36 C31 120.8(2)
O1 C36 C35 120.3(3)
C31 C36 C35 118.9(3)
O2 C37 H37A 109.5
O2 C37 H37B 109.5
H37A C37 H37B 109.5
O2 C37 H37C 109.5
H37A C37 H37C 109.5
H37B C37 H37C 109.5
C11 N1 C7 117.7(2)
C11 N1 Fe1 109.19(16)
C7 N1 Fe1 132.68(17)
C13 N2 C17 118.2(2)
C13 N2 Fe1 110.58(16)
C17 N2 Fe1 131.05(18)
C12 N3 C24 111.4(2)
C12 N3 C30 111.2(2)
C24 N3 C30 110.03(19)
C12 N3 Fe1 101.37(14)
C24 N3 Fe1 112.04(16)
C30 N3 Fe1 110.48(16)
C25 N4 C29 118.6(2)
C25 N4 Fe1 117.58(17)
C29 N4 Fe1 122.7(2)
C36 O1 Fe1 126.58(17)
C37 O2 Fe1 171.6(2)
O4 Cl1 O3 115.2(6)
O4 Cl1 O6 112.3(6)
O3 Cl1 O6 113.7(7)
O4 Cl1 O5 101.5(6)
O3 Cl1 O5 109.7(6)
O6 Cl1 O5 103.0(6)
O5' Cl1' O3' 134.5(10)
O5' Cl1' O6' 108.3(9)
O3' Cl1' O6' 112.0(7)
O5' Cl1' O4' 90.5(8)
O3' Cl1' O4' 100.0(8)
O6' Cl1' O4' 103.0(7)
O3C Cl1C O5C 114.5(10)
O3C Cl1C O6C 111.4(9)
O5C Cl1C O6C 113.6(9)
O3C Cl1C O4C 113.0(10)
O5C Cl1C O4C 103.8(11)
O6C Cl1C O4C 99.2(8)
C2S C1S H1S1 109.5
C2S C1S H1S2 109.5
H1S1 C1S H1S2 109.5
C2S C1S H1S3 109.5
H1S1 C1S H1S3 109.5
H1S2 C1S H1S3 109.5
O1S C2S C1S 101.4(17)
O1S C2S H2S1 111.5
C1S C2S H2S1 111.5
O1S C2S H2S2 111.5
C1S C2S H2S2 111.5
H2S1 C2S H2S2 109.3
C3S O1S C2S 109(2)
O1S C3S C4S 100.3(17)
O1S C3S H3S1 111.7
C4S C3S H3S1 111.7
O1S C3S H3S2 111.7
C4S C3S H3S2 111.7
H3S1 C3S H3S2 109.5
C3S C4S H4S1 109.5
C3S C4S H4S2 109.5
H4S1 C4S H4S2 109.5
C3S C4S H4S3 109.5
H4S1 C4S H4S3 109.5
H4S2 C4S H4S3 109.5

loop_
_geom_bond_atom_site_label_1
_geom_bond_atom_site_label_2
_geom_bond_distance
Fe1 O2 1.785(2)
Fe1 O1 1.9279(18)
Fe1 N4 2.156(2)
Fe1 N3 2.202(2)
Fe1 N2 2.249(2)
Fe1 N1 2.341(2)
C1 C2 1.391(4)
C1 C6 1.398(4)
C1 H1 0.9500
C2 C3 1.386(4)
C2 H2 0.9500
C3 C4 1.382(5)
C3 H3 0.9500
C4 C5 1.386(4)
C4 H4 0.9500
C5 C6 1.391(4)
C5 H5 0.9500
C6 C7 1.485(4)
C7 N1 1.355(3)
C7 C8 1.396(4)
C8 C9 1.381(4)
C8 H8 0.9500
C9 C10 1.381(4)
C9 H9 0.9500
C10 C11 1.383(4)
C10 H10 0.9500
C11 N1 1.352(3)
C11 C12 1.511(4)
C12 N3 1.483(3)
C12 C13 1.514(4)
C12 H12 1.0000
C13 N2 1.351(3)
C13 C14 1.383(4)
C14 C15 1.382(4)
C14 H14 0.9500
C15 C16 1.373(4)
C15 H15 0.9500
C16 C17 1.397(4)
C16 H16 0.9500
C17 N2 1.358(3)
C17 C18 1.478(4)
C18 C19 1.399(4)
C18 C23 1.400(4)
C19 C20 1.374(4)
C19 H19 0.9500
C20 C21 1.384(5)
C20 H20 0.9500
C21 C22 1.387(5)
C21 H21 0.9500
C22 C23 1.387(4)
C22 H22 0.9500
C23 H23 0.9500
C24 N3 1.486(3)
C24 C25 1.503(4)
C24 H24A 0.9900
C24 H24B 0.9900
C25 N4 1.339(4)
C25 C26 1.393(4)
C26 C27 1.379(4)
C26 H26 0.9500
C27 C28 1.377(5)
C27 H27 0.9500
C28 C29 1.379(5)
C28 H28 0.9500
C29 N4 1.347(4)
C29 H29 0.9500
C30 N3 1.497(3)
C30 C31 1.504(4)
C30 H30A 0.9900
C30 H30B 0.9900
C31 C32 1.398(4)
C31 C36 1.398(4)
C32 C33 1.384(4)
C32 H32 0.9500
C33 C34 1.376(5)
C33 H33 0.9500
C34 C35 1.380(4)
C34 H34 0.9500
C35 C36 1.408(4)
C35 H35 0.9500
C36 O1 1.341(3)
C37 O2 1.354(4)
C37 H37A 0.9800
C37 H37B 0.9800
C37 H37C 0.9800
Cl1 O4 1.378(7)
Cl1 O3 1.386(7)
Cl1 O6 1.416(8)
Cl1 O5 1.493(8)
Cl1' O5' 1.385(11)
Cl1' O3' 1.439(10)
Cl1' O6' 1.447(10)
Cl1' O4' 1.567(10)
Cl1C O3C 1.407(11)
Cl1C O5C 1.412(13)
Cl1C O6C 1.419(11)
Cl1C O4C 1.465(11)
C1S C2S 1.55(2)
C1S H1S1 0.9800
C1S H1S2 0.9800
C1S H1S3 0.9800
C2S O1S 1.42(3)
C2S H2S1 0.9900
C2S H2S2 0.9900
O1S C3S 1.40(2)
C3S C4S 1.57(2)
C3S H3S1 0.9900
C3S H3S2 0.9900
C4S H4S1 0.9800
C4S H4S2 0.9800
C4S H4S3 0.9800

loop_
_geom_torsion_atom_site_label_1
_geom_torsion_atom_site_label_2
_geom_torsion_atom_site_label_3
_geom_torsion_atom_site_label_4
_geom_torsion
C6 C1 C2 C3 -0.5(4)
C1 C2 C3 C4 0.6(4)
C2 C3 C4 C5 -0.2(4)
C3 C4 C5 C6 -0.3(4)
C4 C5 C6 C1 0.3(4)
C4 C5 C6 C7 -175.0(2)
C2 C1 C6 C5 0.1(4)
C2 C1 C6 C7 175.4(2)
C5 C6 C7 N1 -55.4(3)
C1 C6 C7 N1 129.4(3)
C5 C6 C7 C8 123.3(3)
C1 C6 C7 C8 -51.9(3)
N1 C7 C8 C9 0.7(4)
C6 C7 C8 C9 -178.0(2)
C7 C8 C9 C10 -0.2(4)
C8 C9 C10 C11 -0.1(4)
C9 C10 C11 N1 0.0(4)
C9 C10 C11 C12 -174.0(2)
N1 C11 C12 N3 39.3(3)
C10 C11 C12 N3 -146.2(2)
N1 C11 C12 C13 -77.8(3)
C10 C11 C12 C13 96.7(3)
N3 C12 C13 N2 -40.1(3)
C11 C12 C13 N2 77.1(2)
N3 C12 C13 C14 146.7(2)
C11 C12 C13 C14 -96.0(3)
N2 C13 C14 C15 -0.4(4)
C12 C13 C14 C15 172.2(2)
C13 C14 C15 C16 0.7(4)
C14 C15 C16 C17 0.3(4)
C15 C16 C17 N2 -1.5(4)
C15 C16 C17 C18 177.8(2)
N2 C17 C18 C19 -139.2(3)
C16 C17 C18 C19 41.4(3)
N2 C17 C18 C23 45.5(4)
C16 C17 C18 C23 -133.8(3)
C23 C18 C19 C20 -0.2(4)
C17 C18 C19 C20 -175.5(3)
C18 C19 C20 C21 -0.2(5)
C19 C20 C21 C22 0.4(5)
C20 C21 C22 C23 -0.3(5)
C21 C22 C23 C18 -0.1(4)
C19 C18 C23 C22 0.3(4)
C17 C18 C23 C22 175.5(2)
N3 C24 C25 N4 24.7(3)
N3 C24 C25 C26 -157.2(2)
N4 C25 C26 C27 -1.1(4)
C24 C25 C26 C27 -179.1(3)
C25 C26 C27 C28 -0.7(5)
C26 C27 C28 C29 1.0(5)
C27 C28 C29 N4 0.6(4)
N3 C30 C31 C32 124.3(3)
N3 C30 C31 C36 -59.6(3)
C36 C31 C32 C33 -0.7(4)
C30 C31 C32 C33 175.4(3)
C31 C32 C33 C34 1.2(4)
C32 C33 C34 C35 -0.5(4)
C33 C34 C35 C36 -0.8(4)
C32 C31 C36 O1 178.1(2)
C30 C31 C36 O1 2.0(4)
C32 C31 C36 C35 -0.5(4)
C30 C31 C36 C35 -176.7(2)
C34 C35 C36 O1 -177.4(2)
C34 C35 C36 C31 1.3(4)
C10 C11 N1 C7 0.4(4)
C12 C11 N1 C7 174.7(2)
C10 C11 N1 Fe1 -172.8(2)
C12 C11 N1 Fe1 1.5(2)
C8 C7 N1 C11 -0.7(3)
C6 C7 N1 C11 177.9(2)
C8 C7 N1 Fe1 170.51(18)
C6 C7 N1 Fe1 -10.9(3)
C14 C13 N2 C17 -0.8(4)
C12 C13 N2 C17 -173.8(2)
C14 C13 N2 Fe1 174.8(2)
C12 C13 N2 Fe1 1.9(2)
C16 C17 N2 C13 1.8(3)
C18 C17 N2 C13 -177.5(2)
C16 C17 N2 Fe1 -172.81(17)
C18 C17 N2 Fe1 7.9(3)
C11 C12 N3 C24 60.1(3)
C13 C12 N3 C24 174.6(2)
C11 C12 N3 C30 -176.7(2)
C13 C12 N3 C30 -62.2(3)
C11 C12 N3 Fe1 -59.2(2)
C13 C12 N3 Fe1 55.3(2)
C25 C24 N3 C12 -138.9(2)
C25 C24 N3 C30 97.3(2)
C25 C24 N3 Fe1 -26.0(2)
C31 C30 N3 C12 174.0(2)
C31 C30 N3 C24 -62.0(3)
C31 C30 N3 Fe1 62.3(2)
C26 C25 N4 C29 2.6(4)
C24 C25 N4 C29 -179.3(2)
C26 C25 N4 Fe1 170.9(2)
C24 C25 N4 Fe1 -11.0(3)
C28 C29 N4 C25 -2.3(4)
C28 C29 N4 Fe1 -170.0(2)
C31 C36 O1 Fe1 45.8(3)
C35 C36 O1 Fe1 -135.6(2)
C1S C2S O1S C3S 176(4)
C2S O1S C3S C4S 171(3)
